data_4321625
loop_
_publ_author_name
'Paul S. Donnelly'
'Jack M. Harrowfield'
'Brian W. Skelton'
'Allan H. White'

_publ_contact_author_address
;
   Department of Chemistry
   University of Western Australia
   Nedlands
   Western Australia 6907
   Australia
;
_publ_contact_author_email bws@crystal.uwa.edu.au
_publ_contact_author_fax (+61)_08_9380_1118
_publ_contact_author_name 'Skelton, B. W.'
_publ_contact_author_phone (+61)_08-9380_3481
_publ_section_title
;
 Carboxymethylation of Cage Amines: Control of Alkylation by Metal Ion
 Coordination
;
_journal_name_full 'Inorganic Chemistry'
_journal_page_first 5817
_journal_page_last 5830
_journal_paper_doi 10.1021/ic000346a
_journal_volume 39
_journal_year 2000
_chemical_formula_sum 'C16 H35 Cl Co N11 O13'
_chemical_formula_weight 683.91
_space_group_IT_number 14
_symmetry_cell_setting monoclinic
_symmetry_space_group_name_Hall '-P 2yn'
_symmetry_space_group_name_H-M 'P 1 21/n 1'
_cell_angle_alpha 90.00000
_cell_angle_beta 91.84(6)
_cell_angle_gamma 90.00000
_cell_formula_units_Z 4
_cell_length_a 8.565(7)
_cell_length_b 28.488(14)
_cell_length_c 10.798(5)
_cell_measurement_reflns_used 8
_cell_measurement_temperature 293
_cell_measurement_theta_max 21.6
_cell_measurement_theta_min 20.0
_cell_volume 2633(3)
_computing_cell_refinement 'Enraf Nonius software'
_computing_data_collection 'Enraf Nonius software'
_computing_data_reduction xtal
_computing_molecular_graphics xtal
_computing_publication_material 'xtal BONDLA CIFIO'
_computing_structure_refinement xtal
_computing_structure_solution xtal
_diffrn_ambient_temperature 293
_diffrn_measurement_device_type
;
 CAD4 diffractometer                
;
_diffrn_measurement_method '2\q-\w scans'
_diffrn_radiation_detector 'single counter'
_diffrn_radiation_monochromator graphite
_diffrn_radiation_source 'sealed tube'
_diffrn_radiation_type 'Mo K\a'
_diffrn_radiation_wavelength .71073
_diffrn_reflns_limit_h_max 8
_diffrn_reflns_limit_h_min 0
_diffrn_reflns_limit_k_max 33
_diffrn_reflns_limit_k_min 0
_diffrn_reflns_limit_l_max 11
_diffrn_reflns_limit_l_min -11
_diffrn_reflns_number 4419
_diffrn_reflns_theta_max 25
_diffrn_standards_decay_% 0
_diffrn_standards_interval_time 60
_diffrn_standards_number 8
_exptl_absorpt_coefficient_mu .84
_exptl_absorpt_correction_T_max .82
_exptl_absorpt_correction_T_min .61
_exptl_absorpt_correction_type gaussian
_exptl_absorpt_process_details
;
 XTAL absorb                
;
_exptl_crystal_colour orange
_exptl_crystal_density_diffrn 1.725
_exptl_crystal_description prism
_exptl_crystal_F_000 1424
_exptl_crystal_size_max 0.80
_exptl_crystal_size_mid 0.41
_exptl_crystal_size_min 0.28
_refine_diff_density_max .806
_refine_diff_density_min -.795
_refine_ls_goodness_of_fit_all 1.943
_refine_ls_goodness_of_fit_ref 2.020
_refine_ls_hydrogen_treatment refall
_refine_ls_matrix_type full
_refine_ls_number_constraints 0
_refine_ls_number_parameters 519
_refine_ls_number_reflns 3886
_refine_ls_number_restraints 0
_refine_ls_R_factor_all .054
_refine_ls_R_factor_gt .049
_refine_ls_shift/su_max .091
_refine_ls_shift/su_mean .0047
_refine_ls_structure_factor_coef F
_refine_ls_weighting_scheme sigma
_refine_ls_wR_factor_all .055
_refine_ls_wR_factor_ref .054
_reflns_limit_h_max 8
_reflns_limit_h_min 0
_reflns_limit_k_max 33
_reflns_limit_k_min 0
_reflns_limit_l_max 11
_reflns_limit_l_min -11
_reflns_number_gt 3886
_reflns_number_total 4419
_reflns_threshold_expression 'I    > 3.00 sig(I   )'
_cod_data_source_file ic000346a_05.cif
_cod_data_source_block jmhsar
_cod_original_sg_symbol_Hall -p_2yn
_cod_original_formula_sum 'C16 H35 Cl1 Co1 N11 O13'
_cod_database_code 4321625

loop_
_symmetry_equiv_pos_as_xyz
+x,+y,+z
1/2-x,1/2+y,1/2-z
-x,-y,-z
1/2+x,1/2-y,1/2+z

loop_
_atom_site_label
_atom_site_fract_x
_atom_site_fract_y
_atom_site_fract_z
_atom_site_U_iso_or_equiv
_atom_site_adp_type
_atom_site_calc_flag
_atom_site_calc_attached_atom
_atom_site_occupancy
_atom_site_disorder_assembly
_atom_site_disorder_group
Co .89382(6) .36313(2) .67012(5) .0212(3) Uani ? ? 1.00000 ? ?
Cl .96948(18) .20387(5) .53900(14) .0566(9) Uani ? ? 1.00000 ? ?
C1 .9405(5) .26340(16) .5849(4) .033(2) Uani ? ? 1.00000 ? ?
C2a 1.0257(7) .29386(19) .4943(5) .042(3) Uani ? ? 1.00000 ? ?
N3a 1.0035(5) .34494(14) .5177(3) .032(2) Uani ? ? 1.00000 ? ?
C4a .9187(6) .36810(18) .4110(4) .033(3) Uani ? ? 1.00000 ? ?
C4a' .8760(6) .41625(17) .4504(4) .033(3) Uani ? ? 1.00000 ? ?
N3a' .7913(5) .41284(13) .5694(3) .030(2) Uani ? ? 1.00000 ? ?
C2a' .7729(7) .46016(18) .6262(5) .042(3) Uani ? ? 1.00000 ? ?
C2b 1.0158(8) .26606(19) .7148(5) .047(3) Uani ? ? 1.00000 ? ?
N3b 1.0109(5) .31461(14) .7657(4) .033(2) Uani ? ? 1.00000 ? ?
C4b 1.1689(6) .33331(19) .7929(5) .037(3) Uani ? ? 1.00000 ? ?
C4b' 1.1495(6) .38328(19) .8286(5) .036(3) Uani ? ? 1.00000 ? ?
N3b' 1.0612(4) .40709(13) .7235(3) .032(2) Uani ? ? 1.00000 ? ?
C2b' 1.0209(6) .45656(19) .7553(6) .043(3) Uani ? ? 1.00000 ? ?
C2c .7681(7) .2704(2) .5841(7) .050(4) Uani ? ? 1.00000 ? ?
N3c .7258(5) .31712(15) .6339(4) .035(2) Uani ? ? 1.00000 ? ?
C4c .6326(6) .31354(18) .7473(5) .035(3) Uani ? ? 1.00000 ? ?
C4c' .6121(5) .36189(18) .7943(5) .034(3) Uani ? ? 1.00000 ? ?
N3c' .7730(5) .38176(14) .8132(4) .032(2) Uani ? ? 1.00000 ? ?
C2c' .7701(7) .43222(18) .8505(5) .041(3) Uani ? ? 1.00000 ? ?
C1' .8469(5) .46406(15) .7578(4) .027(2) Uani ? ? 1.00000 ? ?
N0' .8184(4) .51312(13) .7984(3) .033(2) Uani ? ? 1.00000 ? ?
C101 .6632(7) .5328(2) .8143(5) .039(3) Uani ? ? 1.00000 ? ?
C102 .6346(6) .54152(18) .9494(4) .038(3) Uani ? ? 1.00000 ? ?
O101 .6996(5) .51972(14) 1.0313(3) .055(2) Uani ? ? 1.00000 ? ?
O102 .5321(5) .57430(16) .9738(4) .053(2) Uani ? ? 1.00000 ? ?
N201 .9406(6) .53931(16) .8213(5) .060(3) Uani ? ? 1.00000 ? ?
O201 .9087(6) .57919(14) .8585(5) .078(3) Uani ? ? 1.00000 ? ?
N1 .8801(5) .29974(16) 1.0772(4) .040(2) Uani ? ? 1.00000 ? ?
O11 .8691(5) .28552(15) 1.1841(3) .060(3) Uani ? ? 1.00000 ? ?
O12 .8474(5) .34128(14) 1.0506(3) .057(2) Uani ? ? 1.00000 ? ?
O13 .9196(6) .27316(16) .9934(4) .076(3) Uani ? ? 1.00000 ? ?
N2 .3645(5) .44016(16) .5388(4) .045(3) Uani ? ? 1.00000 ? ?
O21 .2264(4) .43621(15) .4992(4) .064(3) Uani ? ? 1.00000 ? ?
O22 .3892(5) .44290(17) .6529(4) .065(3) Uani ? ? 1.00000 ? ?
O23 .4737(4) .44030(16) .4680(3) .057(2) Uani ? ? 1.00000 ? ?
N3 .4060(5) .33606(17) .4322(4) .048(3) Uani ? ? 1.00000 ? ?
O31 .3707(4) .33975(14) .5415(3) .052(2) Uani ? ? 1.00000 ? ?
O32 .5469(4) .33515(16) .4042(4) .058(3) Uani ? ? 1.00000 ? ?
O33 .3041(5) .3342(2) .3489(4) .084(3) Uani ? ? 1.00000 ? ?
O01 .3644(6) .61068(17) .7978(4) .061(3) Uani ? ? 1.00000 ? ?
H2aA 1.144(6) .2865(17) .495(5) .044(14) Uiso ? ? 1.00000 ? ?
H2aB 1.002(6) .2846(19) .419(5) .049(16) Uiso ? ? 1.00000 ? ?
H3a 1.099(6) .3575(17) .523(4) .035(14) Uiso ? ? 1.00000 ? ?
H4aA .998(6) .3692(17) .352(5) .044(14) Uiso ? ? 1.00000 ? ?
H4aB .829(6) .3490(18) .402(5) .044(15) Uiso ? ? 1.00000 ? ?
H4a'A .966(7) .4359(19) .459(5) .049(16) Uiso ? ? 1.00000 ? ?
H4a'B .815(6) .4317(18) .399(5) .046(15) Uiso ? ? 1.00000 ? ?
H3a' .691(8) .4022(14) .556(5) .09(2) Uiso ? ? 1.00000 ? ?
H2a'A .839(8) .487(2) .577(6) .08(2) Uiso ? ? 1.00000 ? ?
H2a'B .652(7) .463(2) .648(5) .068(18) Uiso ? ? 1.00000 ? ?
H2bA .942(7) .242(2) .772(5) .067(18) Uiso ? ? 1.00000 ? ?
H2bB 1.131(8) .256(2) .706(6) .07(2) Uiso ? ? 1.00000 ? ?
H3b .974(8) .316(2) .853(7) .10(2) Uiso ? ? 1.00000 ? ?
H4bA 1.204(6) .3187(19) .841(5) .040(16) Uiso ? ? 1.00000 ? ?
H4bB 1.228(6) .3297(17) .709(5) .046(14) Uiso ? ? 1.00000 ? ?
H4b'A 1.071(6) .3868(18) .900(5) .048(15) Uiso ? ? 1.00000 ? ?
H4b'B 1.230(6) .3961(18) .830(5) .037(15) Uiso ? ? 1.00000 ? ?
H3b' 1.137(7) .411(2) .644(5) .064(17) Uiso ? ? 1.00000 ? ?
H2b'A 1.057(7) .462(2) .834(6) .07(2) Uiso ? ? 1.00000 ? ?
H2b'B 1.066(7) .476(2) .677(6) .07(2) Uiso ? ? 1.00000 ? ?
H2cA .757(7) .272(2) .498(6) .08(2) Uiso ? ? 1.00000 ? ?
H2cB .725(6) .2439(18) .642(4) .039(13) Uiso ? ? 1.00000 ? ?
H3c .679(7) .328(2) .579(5) .046(18) Uiso ? ? 1.00000 ? ?
H4cA .566(6) .3011(17) .741(4) .026(15) Uiso ? ? 1.00000 ? ?
H4cB .715(7) .295(2) .801(5) .062(17) Uiso ? ? 1.00000 ? ?
H4c'A .569(6) .3817(17) .739(5) .037(14) Uiso ? ? 1.00000 ? ?
H4c'B .555(5) .3645(15) .874(4) .029(12) Uiso ? ? 1.00000 ? ?
H3c' .796(7) .367(2) .868(5) .06(2) Uiso ? ? 1.00000 ? ?
H2c'A .654(7) .445(2) .858(5) .059(17) Uiso ? ? 1.00000 ? ?
H2c'B .879(9) .437(3) .903(7) .12(3) Uiso ? ? 1.00000 ? ?
H101A .667(6) .563(2) .778(5) .049(16) Uiso ? ? 1.00000 ? ?
H101B .595(7) .512(2) .798(5) .058(19) Uiso ? ? 1.00000 ? ?
H01A .286(10) .632(3) .846(7) .11(3) Uiso ? ? 1.00000 ? ?
H01B .409(11) .638(3) .766(9) .14(4) Uiso ? ? 1.00000 ? ?
H102 .508(13) .593(4) .929(9) .16(5) Uiso ? ? 1.00000 ? ?

loop_
_atom_site_aniso_label
_atom_site_aniso_U_11
_atom_site_aniso_U_22
_atom_site_aniso_U_33
_atom_site_aniso_U_12
_atom_site_aniso_U_13
_atom_site_aniso_U_23
Co .0153(3) .0275(3) .0205(3) .0004(2) -.0038(2) -.0000(2)
Cl .0644(10) .0498(8) .0551(8) .0120(7) -.0068(7) -.0179(7)
C1 .030(3) .031(2) .038(3) .005(2) -.005(2) -.006(2)
C2a .046(4) .046(3) .034(3) .008(2) .002(2) -.009(2)
N3a .022(2) .042(2) .031(2) .0017(17) -.0057(16) -.0018(17)
C4a .030(3) .049(3) .022(2) .001(2) -.004(2) .001(2)
C4a' .031(3) .040(3) .027(2) .001(2) -.003(2) .007(2)
N3a' .024(2) .036(2) .031(2) -.0002(16) -.0063(16) -.0006(16)
C2a' .051(4) .038(3) .036(3) .008(2) -.010(2) -.005(2)
C2b .060(4) .040(3) .042(3) .011(3) -.010(3) -.004(2)
N3b .028(2) .037(2) .034(2) .0046(17) -.0055(17) .0002(17)
C4b .026(3) .049(3) .036(3) .009(2) -.011(2) .008(2)
C4b' .018(3) .052(3) .036(3) -.001(2) -.014(2) .000(2)
N3b' .023(2) .038(2) .034(2) -.0006(16) -.0073(16) -.0008(17)
C2b' .034(3) .040(3) .056(4) -.000(2) -.008(3) -.010(3)
C2c .041(3) .041(3) .069(4) .000(2) -.000(3) -.016(3)
N3c .026(2) .036(2) .043(2) .0001(17) -.0025(19) -.0019(19)
C4c .018(3) .039(3) .047(3) -.010(2) .001(2) .003(2)
C4c' .023(3) .041(3) .037(3) -.001(2) .005(2) .000(2)
N3c' .030(2) .034(2) .030(2) -.0002(17) .0005(17) .0029(18)
C2c' .043(3) .036(3) .045(3) -.001(2) .006(2) -.006(2)
C1' .022(2) .031(2) .029(2) -.0007(18) -.0061(18) -.0032(18)
N0' .032(2) .031(2) .036(2) -.0007(17) -.0049(17) -.0045(16)
C101 .046(3) .038(3) .034(3) .010(3) -.004(2) -.008(2)
C102 .041(3) .041(3) .031(3) -.003(2) -.005(2) -.004(2)
O101 .069(3) .060(2) .036(2) .004(2) -.0152(19) .0001(18)
O102 .054(3) .065(3) .041(2) .016(2) .0055(18) -.012(2)
N201 .057(3) .042(3) .080(4) -.012(2) .005(3) -.018(3)
O201 .087(3) .043(2) .105(4) -.018(2) .013(3) -.028(2)
N1 .035(2) .050(3) .034(2) -.002(2) -.0031(18) .004(2)
O11 .077(3) .073(3) .030(2) -.000(2) -.0022(19) .0139(19)
O12 .075(3) .051(2) .046(2) .005(2) -.005(2) .0073(18)
O13 .112(4) .073(3) .045(2) .024(3) .022(2) -.001(2)
N2 .032(3) .052(3) .050(3) -.002(2) -.005(2) .015(2)
O21 .026(2) .079(3) .086(3) -.0021(19) -.017(2) .026(2)
O22 .057(3) .093(3) .044(2) -.000(2) .002(2) .010(2)
O23 .035(2) .095(3) .041(2) -.014(2) .0015(17) .003(2)
N3 .036(3) .065(3) .043(3) .002(2) -.004(2) .000(2)
O31 .053(2) .066(3) .036(2) -.001(2) .0007(17) -.0002(18)
O32 .031(2) .091(3) .054(2) .008(2) .0035(17) .010(2)
O33 .045(3) .155(5) .052(3) .003(3) -.017(2) -.008(3)
O01 .058(3) .070(3) .056(3) .012(2) -.002(2) .001(2)

loop_
_atom_type_symbol
_atom_type_description
_atom_type_oxidation_number
_atom_type_number_in_cell
_atom_type_scat_dispersion_real
_atom_type_scat_dispersion_imag
_atom_type_scat_source
C ? 0 64 .002 .002 'Int Tables Vol IV Tables 2.2B and 2.3.1'
H ? 0 140 0 0 'Int Tables Vol IV Tables 2.2B and 2.3.1'
N ? 0 44 .004 .003 'Int Tables Vol IV Tables 2.2B and 2.3.1'
O ? 0 52 .008 .006 'Int Tables Vol IV Tables 2.2B and 2.3.1'
Co ? 0 4 .299 .973 'Int Tables Vol IV Tables 2.2B and 2.3.1'
Cl ? 0 4 .132 .159 'Int Tables Vol IV Tables 2.2B and 2.3.1'

loop_
_geom_angle_atom_site_label_1
_geom_angle_atom_site_label_2
_geom_angle_atom_site_label_3
_geom_angle_site_symmetry_1
_geom_angle_site_symmetry_2
_geom_angle_site_symmetry_3
_geom_angle
_geom_angle_publ_flag
N3a Co N3a' . . . 86.84(16) ?
N3a Co N3b . . . 90.25(17) ?
N3a Co N3b' . . . 92.79(16) ?
N3a Co N3c . . . 91.36(18) ?
N3a Co N3c' . . . 176.13(16) ?
N3a' Co N3b . . . 175.88(16) ?
N3a' Co N3b' . . . 90.67(16) ?
N3a' Co N3c . . . 93.36(17) ?
N3a' Co N3c' . . . 90.18(16) ?
N3b Co N3b' . . . 86.55(16) ?
N3b Co N3c . . . 89.63(17) ?
N3b Co N3c' . . . 92.84(17) ?
N3b' Co N3c . . . 174.37(17) ?
N3b' Co N3c' . . . 89.71(17) ?
N3c Co N3c' . . . 86.34(18) ?
Cl C1 C2a . . . 106.9(3) ?
Cl C1 C2b . . . 104.1(3) ?
Cl C1 C2c . . . 105.8(3) ?
C2a C1 C2b . . . 111.5(4) ?
C2a C1 C2c . . . 114.7(4) ?
C2b C1 C2c . . . 112.8(5) ?
C1 C2a N3a . . . 112.6(4) ?
C1 C2a H2aA . . . 112(3) ?
C1 C2a H2aB . . . 109(4) ?
N3a C2a H2aA . . . 109(3) ?
N3a C2a H2aB . . . 115(4) ?
H2aA C2a H2aB . . . 98(4) ?
Co N3a C2a . . . 117.4(3) ?
Co N3a C4a . . . 107.0(3) ?
Co N3a H3a . . . 108(3) ?
C2a N3a C4a . . . 111.2(4) ?
C2a N3a H3a . . . 106(3) ?
C4a N3a H3a . . . 107(3) ?
N3a C4a C4a' . . . 107.8(4) ?
N3a C4a H4aA . . . 101(3) ?
N3a C4a H4aB . . . 102(3) ?
C4a' C4a H4aA . . . 111(3) ?
C4a' C4a H4aB . . . 111(3) ?
H4aA C4a H4aB . . . 123(4) ?
C4a C4a' N3a' . . . 108.4(4) ?
C4a C4a' H4a'A . . . 111(3) ?
C4a C4a' H4a'B . . . 116(4) ?
N3a' C4a' H4a'A . . . 111(3) ?
N3a' C4a' H4a'B . . . 106(4) ?
H4a'A C4a' H4a'B . . . 104(5) ?
Co N3a' C4a' . . . 107.4(3) ?
Co N3a' C2a' . . . 118.2(3) ?
Co N3a' H3a' . . . 104(3) ?
C4a' N3a' C2a' . . . 110.8(4) ?
C4a' N3a' H3a' . . . 111(3) ?
C2a' N3a' H3a' . . . 105(3) ?
N3a' C2a' C1' . . . 113.5(4) ?
N3a' C2a' H2a'A . . . 111(3) ?
N3a' C2a' H2a'B . . . 107(3) ?
C1' C2a' H2a'A . . . 101(3) ?
C1' C2a' H2a'B . . . 99(3) ?
H2a'A C2a' H2a'B . . . 124(5) ?
C1 C2b N3b . . . 111.6(4) ?
C1 C2b H2bA . . . 104(3) ?
C1 C2b H2bB . . . 106(3) ?
N3b C2b H2bA . . . 110(3) ?
N3b C2b H2bB . . . 110(3) ?
H2bA C2b H2bB . . . 115(5) ?
Co N3b C2b . . . 118.5(3) ?
Co N3b C4b . . . 107.3(3) ?
Co N3b H3b . . . 107(4) ?
C2b N3b C4b . . . 111.8(4) ?
C2b N3b H3b . . . 113(4) ?
C4b N3b H3b . . . 96(4) ?
N3b C4b C4b' . . . 106.8(4) ?
N3b C4b H4bA . . . 107(4) ?
N3b C4b H4bB . . . 105(3) ?
C4b' C4b H4bA . . . 114(4) ?
C4b' C4b H4bB . . . 112(3) ?
H4bA C4b H4bB . . . 111(5) ?
C4b C4b' N3b' . . . 107.1(4) ?
C4b C4b' H4b'A . . . 111(3) ?
C4b C4b' H4b'B . . . 111(4) ?
N3b' C4b' H4b'A . . . 101(3) ?
N3b' C4b' H4b'B . . . 103(4) ?
H4b'A C4b' H4b'B . . . 122(5) ?
Co N3b' C4b' . . . 106.1(3) ?
Co N3b' C2b' . . . 119.6(3) ?
Co N3b' H3b' . . . 106(3) ?
C4b' N3b' C2b' . . . 111.5(4) ?
C4b' N3b' H3b' . . . 110(3) ?
C2b' N3b' H3b' . . . 104(3) ?
N3b' C2b' C1' . . . 112.0(4) ?
N3b' C2b' H2b'A . . . 107(4) ?
N3b' C2b' H2b'B . . . 102(3) ?
C1' C2b' H2b'A . . . 105(4) ?
C1' C2b' H2b'B . . . 109(3) ?
H2b'A C2b' H2b'B . . . 122(5) ?
C1 C2c N3c . . . 111.8(4) ?
C1 C2c H2cA . . . 95(4) ?
C1 C2c H2cB . . . 105(3) ?
N3c C2c H2cA . . . 107(4) ?
N3c C2c H2cB . . . 109(3) ?
H2cA C2c H2cB . . . 127(5) ?
Co N3c C2c . . . 118.8(3) ?
Co N3c C4c . . . 106.8(3) ?
Co N3c H3c . . . 104(4) ?
C2c N3c C4c . . . 112.4(4) ?
C2c N3c H3c . . . 102(4) ?
C4c N3c H3c . . . 112(4) ?
N3c C4c C4c' . . . 106.9(4) ?
N3c C4c H4cA . . . 115(4) ?
N3c C4c H4cB . . . 97(3) ?
C4c' C4c H4cA . . . 115(4) ?
C4c' C4c H4cB . . . 112(3) ?
H4cA C4c H4cB . . . 110(5) ?
C4c C4c' N3c' . . . 106.2(4) ?
C4c C4c' H4c'A . . . 114(3) ?
C4c C4c' H4c'B . . . 115(3) ?
N3c' C4c' H4c'A . . . 102(3) ?
N3c' C4c' H4c'B . . . 109(3) ?
H4c'A C4c' H4c'B . . . 109(4) ?
Co N3c' C4c' . . . 107.3(3) ?
Co N3c' C2c' . . . 119.1(3) ?
Co N3c' H3c' . . . 110(5) ?
C4c' N3c' C2c' . . . 112.2(4) ?
C4c' N3c' H3c' . . . 96(5) ?
C2c' N3c' H3c' . . . 110(5) ?
N3c' C2c' C1' . . . 112.7(4) ?
N3c' C2c' H2c'A . . . 112(3) ?
N3c' C2c' H2c'B . . . 104(4) ?
C1' C2c' H2c'A . . . 106(3) ?
C1' C2c' H2c'B . . . 83(4) ?
H2c'A C2c' H2c'B . . . 135(5) ?
C2a' C1' C2b' . . . 110.5(4) ?
C2a' C1' C2c' . . . 113.0(4) ?
C2a' C1' N0' . . . 105.9(3) ?
C2b' C1' C2c' . . . 112.2(4) ?
C2b' C1' N0' . . . 108.1(4) ?
C2c' C1' N0' . . . 106.8(4) ?
C1' N0' C101 . . . 123.7(4) ?
C1' N0' N201 . . . 117.1(4) ?
C101 N0' N201 . . . 119.2(4) ?
N0' C101 C102 . . . 110.7(4) ?
N0' C101 H101A . . . 105(3) ?
N0' C101 H101B . . . 109(4) ?
C102 C101 H101A . . . 105(3) ?
C102 C101 H101B . . . 101(4) ?
H101A C101 H101B . . . 125(5) ?
C101 C102 O101 . . . 122.7(5) ?
C101 C102 O102 . . . 116.2(4) ?
O101 C102 O102 . . . 121.0(5) ?
C102 O102 H102 . . . 123(8) ?
N0' N201 O201 . . . 113.8(5) ?
O11 N1 O12 . . . 120.4(4) ?
O11 N1 O13 . . . 121.1(5) ?
O12 N1 O13 . . . 118.5(4) ?
O21 N2 O22 . . . 118.3(5) ?
O21 N2 O23 . . . 121.2(5) ?
O22 N2 O23 . . . 120.5(4) ?
O31 N3 O32 . . . 120.0(4) ?
O31 N3 O33 . . . 120.8(5) ?
O32 N3 O33 . . . 119.1(4) ?
H01A O01 H01B . . . 88(7) ?

loop_
_geom_bond_atom_site_label_1
_geom_bond_atom_site_label_2
_geom_bond_site_symmetry_1
_geom_bond_site_symmetry_2
_geom_bond_distance
_geom_bond_publ_flag
Co N3a . . 1.990(4) ?
Co N3a' . . 1.974(4) ?
Co N3b . . 1.978(4) ?
Co N3b' . . 1.976(4) ?
Co N3c . . 1.976(4) ?
Co N3c' . . 1.960(4) ?
Cl C1 . . 1.786(5) ?
C1 C2a . . 1.512(7) ?
C1 C2b . . 1.528(7) ?
C1 C2c . . 1.490(7) ?
C2a N3a . . 1.490(7) ?
C2a H2aA . . 1.03(5) ?
C2a H2aB . . .88(6) ?
N3a C4a . . 1.496(6) ?
N3a H3a . . .89(5) ?
C4a C4a' . . 1.485(7) ?
C4a H4aA . . .95(5) ?
C4a H4aB . . .94(5) ?
C4a' N3a' . . 1.500(6) ?
C4a' H4a'A . . .96(6) ?
C4a' H4a'B . . .87(5) ?
N3a' C2a' . . 1.492(6) ?
N3a' H3a' . . .92(6) ?
C2a' C1' . . 1.541(7) ?
C2a' H2a'A . . 1.10(7) ?
C2a' H2a'B . . 1.07(6) ?
C2b N3b . . 1.489(7) ?
C2b H2bA . . 1.14(6) ?
C2b H2bB . . 1.04(6) ?
N3b C4b . . 1.475(6) ?
N3b H3b . . 1.00(7) ?
C4b C4b' . . 1.486(8) ?
C4b H4bA . . .73(5) ?
C4b H4bB . . 1.06(5) ?
C4b' N3b' . . 1.505(6) ?
C4b' H4b'A . . 1.04(5) ?
C4b' H4b'B . . .78(5) ?
N3b' C2b' . . 1.494(7) ?
N3b' H3b' . . 1.10(6) ?
C2b' C1' . . 1.507(7) ?
C2b' H2b'A . . .91(6) ?
C2b' H2b'B . . 1.09(6) ?
C2c N3c . . 1.485(7) ?
C2c H2cA . . .93(7) ?
C2c H2cB . . 1.06(5) ?
N3c C4c . . 1.487(7) ?
N3c H3c . . .77(5) ?
C4c C4c' . . 1.480(7) ?
C4c H4cA . . .67(5) ?
C4c H4cB . . 1.05(6) ?
C4c' N3c' . . 1.498(6) ?
C4c' H4c'A . . .89(5) ?
C4c' H4c'B . . 1.00(5) ?
N3c' C2c' . . 1.493(7) ?
N3c' H3c' . . .75(6) ?
C2c' C1' . . 1.516(7) ?
C2c' H2c'A . . 1.07(6) ?
C2c' H2c'B . . 1.08(8) ?
C1' N0' . . 1.487(6) ?
N0' C101 . . 1.458(7) ?
N0' N201 . . 1.302(6) ?
C101 C102 . . 1.507(7) ?
C101 H101A . . .94(6) ?
C101 H101B . . .84(6) ?
C102 O101 . . 1.203(6) ?
C102 O102 . . 1.314(7) ?
O102 H102 . . .74(10) ?
N201 O201 . . 1.238(6) ?
N1 O11 . . 1.230(5) ?
N1 O12 . . 1.248(6) ?
N1 O13 . . 1.235(6) ?
N2 O21 . . 1.250(6) ?
N2 O22 . . 1.245(6) ?
N2 O23 . . 1.227(6) ?
N3 O31 . . 1.232(6) ?
N3 O32 . . 1.254(6) ?
N3 O33 . . 1.235(6) ?
O01 H01A . . 1.06(8) ?
O01 H01B . . .94(10) ?

loop_
_geom_contact_atom_site_label_1
_geom_contact_atom_site_label_2
_geom_contact_distance
_geom_contact_site_symmetry_1
_geom_contact_site_symmetry_2
_geom_contact_publ_flag
Co C1 3.017(5) . . ?
Co C2a 2.985(6) . . ?
Co C4a 2.816(5) . . ?
Co C4a' 2.814(5) . . ?
Co C2a' 2.984(5) . . ?
Co C2b 2.990(6) . . ?
Co C4b 2.798(5) . . ?
Co C4b' 2.795(5) . . ?
Co C2b' 3.008(6) . . ?
Co C2c 2.989(6) . . ?
Co C4c 2.796(6) . . ?
Co C4c' 2.798(5) . . ?
Co C2c' 2.987(5) . . ?
Co C1' 3.058(5) . . ?
Co H3a 2.41(5) . . ?
Co H3a' 2.37(6) . . ?
Co H3b 2.47(7) . . ?
Co H3b' 2.51(6) . . ?
Co H3c 2.29(5) . . ?
Co H4cB 2.88(6) . . ?
Co H3c' 2.32(6) . . ?
Cl C2a 2.655(6) . . ?
Cl N3a 4.036(5) . . ?
Cl C2b 2.618(6) . . ?
Cl N3b 4.002(4) . . ?
Cl C4b 3.791(6) . '4 454' ?
Cl C2c 2.619(6) . . ?
Cl N3c 3.994(5) . . ?
Cl C4c 3.522(6) . '4 554' ?
Cl C4c' 3.492(5) . '4 554' ?
Cl O102 3.694(5) . '2 646' ?
Cl N1 3.530(5) . '4 554' ?
Cl O11 4.542(4) . '1 554' ?
Cl O11 3.730(5) . '4 554' ?
Cl O12 3.481(5) . '4 554' ?
Cl O13 3.957(6) . '4 554' ?
Cl O32 4.130(5) . 4 ?
Cl O33 3.832(5) . 4 ?
Cl O01 3.467(5) . '2 646' ?
Cl H2aA 2.83(5) . . ?
Cl H2aB 2.66(5) . . ?
Cl H2bA 2.75(6) . . ?
Cl H2bB 2.68(6) . . ?
Cl H4bA 3.13(5) . '4 454' ?
Cl H2cA 2.69(6) . . ?
Cl H2cB 2.66(5) . . ?
Cl H4cA 3.35(5) . '4 554' ?
Cl H4cB 3.37(6) . '4 554' ?
Cl H4c'B 2.76(4) . '4 554' ?
Cl H01A 3.15(8) . '2 646' ?
Cl H01B 2.98(10) . '2 646' ?
Cl H102 3.19(11) . '2 646' ?
C1 N3a 2.498(6) . . ?
C1 N3b 2.496(6) . . ?
C1 N3c 2.463(6) . . ?
C1 H2aA 2.12(5) . . ?
C1 H2aB 1.98(6) . . ?
C1 H2bA 2.11(6) . . ?
C1 H2bB 2.07(6) . . ?
C1 H2cA 1.82(6) . . ?
C1 H2cB 2.04(5) . . ?
C2a C4a 2.463(7) . . ?
C2a C2b 2.513(8) . . ?
C2a N3b 2.996(7) . . ?
C2a C2c 2.528(8) . . ?
C2a N3c 3.091(7) . . ?
C2a O11 3.576(7) . '1 554' ?
C2a O31 3.257(7) . '1 655' ?
C2a O33 3.117(8) . '1 655' ?
C2a H3a 1.94(5) . . ?
C2a H4aA 2.64(5) . . ?
C2a H4aB 2.49(5) . . ?
C2a H2bB 2.66(6) . . ?
C2a H2cA 2.38(6) . . ?
N3a C4a' 2.408(6) . . ?
N3a N3a' 2.724(6) . . ?
N3a C2b 3.095(7) . . ?
N3a N3b 2.812(6) . . ?
N3a N3b' 2.871(5) . . ?
N3a C2c 3.030(7) . . ?
N3a N3c 2.838(6) . . ?
N3a O21 3.236(6) . '1 655' ?
N3a O31 3.151(6) . '1 655' ?
N3a O33 3.216(6) . '1 655' ?
N3a H2aA 2.07(5) . . ?
N3a H2aB 2.02(5) . . ?
N3a H4aA 1.92(5) . . ?
N3a H4aB 1.92(5) . . ?
N3a H4a'A 2.68(5) . . ?
N3a H3b' 2.56(6) . . ?
C4a N3a' 2.421(6) . . ?
C4a O201 3.631(7) . '3 766' ?
C4a O11 3.414(6) . '1 554' ?
C4a O21 3.385(7) . '1 655' ?
C4a O32 3.319(7) . . ?
C4a O33 3.524(7) . '1 655' ?
C4a O01 3.313(7) . '3 666' ?
C4a H2aB 2.48(5) . . ?
C4a H3a 1.95(5) . . ?
C4a H4a'A 2.04(5) . . ?
C4a H4a'B 2.02(5) . . ?
C4a H3a' 2.71(6) . . ?
C4a' C2a' 2.462(7) . . ?
C4a' O21 3.083(7) . '1 655' ?
C4a' O23 3.525(7) . . ?
C4a' O32 3.667(7) . . ?
C4a' O01 3.414(7) . '3 666' ?
C4a' H3a 2.64(5) . . ?
C4a' H4aA 2.02(5) . . ?
C4a' H4aB 2.02(5) . . ?
C4a' H3a' 2.02(6) . . ?
C4a' H2a'A 2.46(7) . . ?
N3a' N3b' 2.809(5) . . ?
N3a' C2b' 3.032(7) . . ?
N3a' N3c 2.874(6) . . ?
N3a' N3c' 2.786(5) . . ?
N3a' C2c' 3.096(7) . . ?
N3a' C1' 2.536(6) . . ?
N3a' O22 3.689(6) . . ?
N3a' O23 3.004(6) . . ?
N3a' O32 3.497(6) . . ?
N3a' H4aB 2.59(5) . . ?
N3a' H4a'A 2.05(5) . . ?
N3a' H4a'B 1.94(5) . . ?
N3a' H2a'A 2.15(7) . . ?
N3a' H2a'B 2.07(6) . . ?
N3a' H3c 2.61(6) . . ?
C2a' N3b' 3.053(7) . . ?
C2a' C2b' 2.505(8) . . ?
C2a' N3c' 3.011(7) . . ?
C2a' C2c' 2.550(7) . . ?
C2a' N0' 2.416(6) . . ?
C2a' C101 3.068(8) . . ?
C2a' O21 3.248(7) . '3 666' ?
C2a' O22 3.344(8) . . ?
C2a' O23 3.660(7) . '3 666' ?
C2a' O23 3.086(7) . . ?
C2a' H4a'A 2.58(5) . . ?
C2a' H4a'B 2.62(5) . . ?
C2a' H3a' 1.94(5) . . ?
C2a' H2b'B 2.59(6) . . ?
C2a' H2c'A 2.77(6) . . ?
C2b C4b 2.455(8) . . ?
C2b C2c 2.514(9) . . ?
C2b N3c 2.985(8) . . ?
C2b O11 3.390(8) . '4 554' ?
C2b O13 3.151(7) . . ?
C2b O32 3.540(7) . 4 ?
C2b O33 3.703(8) . 4 ?
C2b H2aA 2.70(5) . . ?
C2b H3b 2.09(7) . . ?
C2b H4bA 2.56(5) . . ?
C2b H4bB 2.57(5) . . ?
C2b H2cB 2.66(5) . . ?
N3b C4b' 2.376(7) . . ?
N3b N3b' 2.711(6) . . ?
N3b C2c 3.081(7) . . ?
N3b N3c 2.787(6) . . ?
N3b N3c' 2.853(6) . . ?
N3b O12 3.504(6) . . ?
N3b O13 2.860(6) . . ?
N3b H2bA 2.16(6) . . ?
N3b H2bB 2.08(6) . . ?
N3b H4bA 1.83(5) . . ?
N3b H4bB 2.02(5) . . ?
N3b H4b'A 2.56(5) . . ?
N3b H4cB 2.64(6) . . ?
N3b H3c' 2.64(6) . . ?
C4b N3b' 2.405(7) . . ?
C4b O13 3.533(7) . . ?
C4b O31 3.269(7) . '1 655' ?
C4b H2bB 2.42(6) . . ?
C4b H3b 1.87(7) . . ?
C4b H4b'A 2.10(5) . . ?
C4b H4b'B 1.90(5) . . ?
C4b H3b' 2.74(6) . . ?
C4b' C2b' 2.478(8) . . ?
C4b' O101 3.387(7) . '3 767' ?
C4b' O102 3.616(7) . '3 767' ?
C4b' O201 3.594(7) . '3 767' ?
C4b' O12 3.778(7) . . ?
C4b' O22 3.309(7) . '1 655' ?
C4b' H3b 2.45(7) . . ?
C4b' H4bA 1.90(5) . . ?
C4b' H4bB 2.12(5) . . ?
C4b' H3b' 2.14(6) . . ?
C4b' H2b'A 2.38(6) . . ?
N3b' N3c' 2.776(6) . . ?
N3b' C2c' 2.972(7) . . ?
N3b' C1' 2.487(6) . . ?
N3b' O21 2.963(6) . '1 655' ?
N3b' O22 3.107(6) . '1 655' ?
N3b' H3a 2.62(5) . . ?
N3b' H4bB 2.64(5) . . ?
N3b' H4b'A 1.99(5) . . ?
N3b' H4b'B 1.84(5) . . ?
N3b' H2b'A 1.96(6) . . ?
N3b' H2b'B 2.02(6) . . ?
N3b' H2c'B 2.67(8) . . ?
C2b' N3c' 3.086(7) . . ?
C2b' C2c' 2.509(8) . . ?
C2b' N0' 2.424(7) . . ?
C2b' O101 3.339(7) . '3 767' ?
C2b' N201 2.563(7) . . ?
C2b' O21 3.375(8) . '1 655' ?
C2b' O22 3.398(7) . '1 655' ?
C2b' H2a'A 2.59(6) . . ?
C2b' H4b'A 2.56(5) . . ?
C2b' H4b'B 2.59(5) . . ?
C2b' H3b' 2.05(6) . . ?
C2b' H2c'B 2.11(8) . . ?
C2c C4c 2.469(8) . . ?
C2c O13 3.350(8) . '4 454' ?
C2c O32 3.245(7) . . ?
C2c H2aB 2.76(6) . . ?
C2c H2bA 2.61(6) . . ?
C2c H3c 1.81(6) . . ?
C2c H4cA 2.61(5) . . ?
C2c H4cB 2.49(6) . . ?
N3c C4c' 2.384(7) . . ?
N3c N3c' 2.693(6) . . ?
N3c O31 3.235(6) . . ?
N3c O32 2.919(6) . . ?
N3c H3a' 2.58(4) . . ?
N3c H2cA 1.98(7) . . ?
N3c H2cB 2.09(5) . . ?
N3c H4cA 1.87(5) . . ?
N3c H4cB 1.92(6) . . ?
N3c H4c'A 2.56(5) . . ?
C4c N3c' 2.382(7) . . ?
C4c O11 3.664(7) . '4 454' ?
C4c O12 3.787(7) . . ?
C4c O13 3.743(7) . . ?
C4c O31 3.195(7) . . ?
C4c H2cB 2.43(5) . . ?
C4c H3c 1.92(6) . . ?
C4c H4c'A 2.02(5) . . ?
C4c H4c'B 2.12(4) . . ?
C4c H3c' 2.42(6) . . ?
C4c' C2c' 2.482(7) . . ?
C4c' O102 3.362(7) . '3 667' ?
C4c' O12 3.422(6) . . ?
C4c' O22 3.334(7) . . ?
C4c' O31 3.429(6) . . ?
C4c' H3c 2.60(6) . . ?
C4c' H4cA 1.86(5) . . ?
C4c' H4cB 2.11(6) . . ?
C4c' H3c' 1.75(6) . . ?
C4c' H2c'A 2.48(6) . . ?
N3c' C1' 2.506(6) . . ?
N3c' O102 3.751(6) . '3 667' ?
N3c' O12 2.863(6) . . ?
N3c' H3b 2.57(7) . . ?
N3c' H4b'A 2.70(5) . . ?
N3c' H4cB 2.54(6) . . ?
N3c' H4c'A 1.90(5) . . ?
N3c' H4c'B 2.06(4) . . ?
N3c' H2c'A 2.13(6) . . ?
N3c' H2c'B 2.05(8) . . ?
C2c' N0' 2.411(6) . . ?
C2c' C101 3.030(8) . . ?
C2c' O101 3.235(7) . . ?
C2c' O102 3.263(7) . '3 667' ?
C2c' O12 3.424(7) . . ?
C2c' H2a'B 2.54(6) . . ?
C2c' H2b'A 2.61(6) . . ?
C2c' H4c'A 2.52(5) . . ?
C2c' H4c'B 2.68(4) . . ?
C2c' H3c' 1.88(6) . . ?
C2c' H101B 2.77(6) . . ?
C1' C101 2.597(7) . . ?
C1' O101 3.615(6) . . ?
C1' N201 2.382(6) . . ?
C1' O201 3.490(6) . . ?
C1' H2a'A 2.06(6) . . ?
C1' H2a'B 2.02(6) . . ?
C1' H2b'A 1.95(6) . . ?
C1' H2b'B 2.12(6) . . ?
C1' H2c'A 2.08(6) . . ?
C1' H2c'B 1.75(8) . . ?
C1' H101B 2.60(6) . . ?
N0' C102 2.440(6) . . ?
N0' O101 2.749(5) . . ?
N0' O102 3.597(6) . . ?
N0' O201 2.128(6) . . ?
N0' O21 3.532(6) . '3 666' ?
N0' H2a'A 2.52(6) . . ?
N0' H2a'B 2.55(6) . . ?
N0' H2b'A 2.53(6) . . ?
N0' H2b'B 2.75(6) . . ?
N0' H2c'A 2.50(6) . . ?
N0' H2c'B 2.48(8) . . ?
N0' H101A 1.93(5) . . ?
N0' H101B 1.91(6) . . ?
C101 O101 2.383(6) . . ?
C101 O102 2.397(7) . . ?
C101 N201 2.382(8) . . ?
C101 O201 2.517(7) . . ?
C101 O21 3.652(7) . '3 666' ?
C101 O23 3.320(6) . '3 666' ?
C101 O01 3.387(8) . . ?
C101 H2a'B 2.67(6) . . ?
C101 H2c'A 2.55(6) . . ?
C101 H102 2.51(11) . . ?
C102 O101 3.364(7) . '3 667' ?
C102 O102 3.700(7) . '3 667' ?
C102 N201 3.003(7) . . ?
C102 O201 2.788(7) . . ?
C102 O01 3.417(7) . . ?
C102 H101A 1.98(5) . . ?
C102 H101B 1.86(6) . . ?
C102 H102 1.82(11) . . ?
O101 O101 3.641(6) . '3 667' ?
O101 O102 3.333(6) . '3 667' ?
O101 O102 2.192(6) . . ?
O101 N201 3.164(7) . . ?
O101 O201 3.126(6) . . ?
O101 O22 3.676(6) . '3 667' ?
O101 O01 4.192(6) . '3 667' ?
O101 H4b'A 3.38(5) . '3 767' ?
O101 H4b'B 2.88(5) . '3 767' ?
O101 H2b'A 2.56(6) . '3 767' ?
O101 H2c'A 2.86(6) . . ?
O101 H2c'B 3.15(8) . . ?
O101 H101A 3.01(5) . . ?
O101 H101B 3.30(6) . '3 667' ?
O101 H101B 2.65(6) . . ?
O101 H102 2.85(11) . . ?
O102 O102 4.309(7) . '3 667' ?
O102 O201 3.497(7) . . ?
O102 O12 4.045(6) . '3 667' ?
O102 O22 4.095(6) . '3 667' ?
O102 O01 2.564(6) . . ?
O102 H4b'B 3.01(5) . '3 767' ?
O102 H4c'B 2.53(4) . '3 667' ?
O102 H2c'A 2.51(6) . '3 667' ?
O102 H101A 2.47(5) . . ?
O102 H101B 2.66(6) . . ?
O102 H01A 2.99(8) . . ?
O102 H01B 3.05(10) . . ?
N201 O21 3.767(7) . '3 666' ?
N201 H2b'A 2.42(6) . . ?
N201 H2b'B 2.64(6) . . ?
N201 H101A 2.47(5) . . ?
O201 O11 4.329(6) . '3 767' ?
O201 O12 3.214(6) . '3 767' ?
O201 O21 4.020(7) . '3 666' ?
O201 O33 3.763(7) . '3 666' ?
O201 O01 4.078(7) . '1 655' ?
O201 H4aA 2.84(5) . '3 766' ?
O201 H4b'A 2.78(5) . '3 767' ?
O201 H2c'B 3.14(8) . '3 767' ?
O201 H101A 2.27(5) . . ?
O201 H101B 3.34(6) . . ?
N1 O01 3.592(7) . '3 667' ?
N1 H3b 2.62(7) . . ?
N1 H01A 2.55(8) . '3 667' ?
O11 O12 2.149(6) . . ?
O11 O13 2.146(6) . . ?
O11 O31 3.887(6) . 4 ?
O11 O32 3.960(6) . '1 556' ?
O11 O33 4.306(7) . '1 656' ?
O11 O01 3.579(7) . '3 667' ?
O11 H2aB 2.74(5) . '1 556' ?
O11 H4aA 3.17(5) . '1 556' ?
O11 H4aB 2.99(5) . '1 556' ?
O11 H2bB 2.37(6) . '4 455' ?
O11 H2cB 3.21(5) . 4 ?
O11 H4cA 3.04(5) . 4 ?
O11 H01A 2.70(8) . '3 667' ?
O11 H01B 3.28(10) . '3 667' ?
O12 O13 2.134(6) . . ?
O12 O01 2.835(6) . '3 667' ?
O12 H3b 2.53(7) . . ?
O12 H4b'A 2.86(5) . . ?
O12 H4cB 3.19(6) . . ?
O12 H4c'B 3.17(4) . . ?
O12 H3c' 2.14(6) . . ?
O12 H2c'B 3.18(8) . . ?
O12 H01A 1.79(8) . '3 667' ?
O12 H01B 3.06(10) . '3 667' ?
O13 N3 3.182(7) . 4 ?
O13 O31 3.287(6) . 4 ?
O13 O32 3.421(7) . 4 ?
O13 O33 3.560(7) . 4 ?
O13 H2aA 2.91(5) . '4 455' ?
O13 H2bA 2.57(6) . . ?
O13 H3b 2.02(7) . . ?
O13 H4bA 3.25(5) . . ?
O13 H2cA 3.16(6) . 4 ?
O13 H2cB 3.06(5) . 4 ?
O13 H4cB 2.75(6) . . ?
O13 H3c' 3.16(6) . . ?
N2 O23 3.678(7) . '3 666' ?
N2 O31 2.861(6) . . ?
N2 O32 3.695(6) . . ?
N2 O33 3.677(7) . . ?
N2 H2a'B 2.78(6) . . ?
N2 H3b' 2.44(6) . '1 455' ?
O21 O22 2.141(6) . . ?
O21 O23 2.158(6) . . ?
O21 O23 4.364(6) . '3 666' ?
O21 N3 3.331(6) . . ?
O21 O31 3.042(6) . . ?
O21 O32 4.130(6) . . ?
O21 O33 3.404(7) . . ?
O21 H3a 2.51(5) . '1 455' ?
O21 H4aA 3.13(5) . '1 455' ?
O21 H4a'A 2.26(6) . '1 455' ?
O21 H2a'A 2.40(7) . '3 666' ?
O21 H3b' 1.91(6) . '1 455' ?
O21 H2b'B 2.64(6) . '1 455' ?
O21 H101A 3.15(5) . '3 666' ?
O22 O23 2.146(6) . . ?
O22 O23 3.775(7) . '3 666' ?
O22 O31 3.177(6) . . ?
O22 O32 4.323(6) . . ?
O22 H3a' 3.05(6) . . ?
O22 H2a'B 2.33(6) . . ?
O22 H4b'B 2.73(5) . '1 455' ?
O22 H3b' 2.35(6) . '1 455' ?
O22 H2b'B 2.94(6) . '1 455' ?
O22 H4c'A 2.49(5) . . ?
O22 H2c'A 3.12(6) . . ?
O22 H101B 3.05(6) . . ?
O23 O23 3.497(7) . '3 666' ?
O23 N3 3.048(7) . . ?
O23 O31 3.108(6) . . ?
O23 O32 3.142(7) . . ?
O23 O33 3.575(7) . . ?
O23 O01 3.539(6) . '3 666' ?
O23 H4a'B 3.05(5) . . ?
O23 H3a' 2.33(6) . . ?
O23 H2a'B 3.19(6) . '3 666' ?
O23 H2a'B 2.52(6) . . ?
O23 H101A 2.88(5) . '3 666' ?
O23 H101B 3.22(6) . '3 666' ?
N3 O01 3.557(7) . '3 666' ?
N3 H2aA 2.76(5) . '1 455' ?
N3 H3c 2.79(5) . . ?
O31 O32 2.154(5) . . ?
O31 O33 2.145(6) . . ?
O31 H2aA 2.51(5) . '1 455' ?
O31 H3a 2.38(5) . '1 455' ?
O31 H3a' 3.27(6) . . ?
O31 H4bB 2.23(5) . '1 455' ?
O31 H3b' 3.08(6) . '1 455' ?
O31 H3c 2.68(6) . . ?
O31 H4cA 2.90(5) . . ?
O31 H4c'A 2.94(5) . . ?
O32 O33 2.145(6) . . ?
O32 O01 2.796(6) . '3 666' ?
O32 H4aB 2.45(5) . . ?
O32 H3a' 2.78(5) . . ?
O32 H2bA 2.75(6) . '4 454' ?
O32 H2cA 2.72(6) . . ?
O32 H3c 2.18(5) . . ?
O32 H01A 3.23(8) . '3 666' ?
O32 H01B 2.04(10) . '3 666' ?
O33 O01 3.650(7) . '3 666' ?
O33 H2aA 2.53(5) . '1 455' ?
O33 H2aB 3.06(5) . '1 455' ?
O33 H3a 2.69(5) . '1 455' ?
O33 H4aA 2.81(5) . '1 455' ?
O33 H2bA 2.61(6) . '4 454' ?
O33 H2cB 3.21(5) . '4 454' ?
O33 H101A 3.25(6) . '3 666' ?
O33 H01B 2.90(10) . '3 666' ?
O01 H4aB 2.91(5) . '3 666' ?
O01 H4a'B 2.85(5) . '3 666' ?
O01 H101A 2.94(5) . . ?
O01 H102 1.92(10) . . ?
H2aA H2aB 1.45(7) . . ?
H2aA H3a 2.08(7) . . ?
H2aB H4aB 2.36(7) . . ?
H2aB H2cA 2.32(8) . . ?
H3a H4aA 2.04(7) . . ?
H3a H4bB 2.40(7) . . ?
H3a H3b' 2.02(7) . . ?
H4aA H4aB 1.66(7) . . ?
H4aA H4a'A 2.25(7) . . ?
H4aB H4a'B 2.36(7) . . ?
H4a'A H4a'B 1.44(8) . . ?
H4a'A H2a'A 2.24(8) . . ?
H4a'B H3a' 2.19(8) . . ?
H3a' H2a'B 2.04(7) . . ?
H3a' H3c 2.13(7) . . ?
H3a' H4c'A 2.34(8) . . ?
H2a'A H2a'B 1.92(9) . . ?
H2a'A H2b'B 2.22(9) . . ?
H2a'B H2c'A 2.33(8) . . ?
H2a'B H101B 2.20(8) . . ?
H2bA H2bB 1.84(9) . . ?
H2bA H3b 2.30(9) . . ?
H2bA H2cB 2.29(7) . . ?
H2bB H4bA 2.38(8) . . ?
H2bB H4bB 2.26(8) . . ?
H3b H4bA 1.98(9) . . ?
H3b H4b'A 2.24(9) . . ?
H3b H4cB 2.36(9) . . ?
H3b H3c' 2.12(9) . . ?
H4bA H4bB 1.48(7) . . ?
H4bA H4b'A 2.35(7) . . ?
H4bA H4b'B 2.22(7) . . ?
H4bB H4b'B 2.30(7) . . ?
H4b'A H4b'B 1.60(8) . . ?
H4b'A H2b'A 2.26(8) . . ?
H4b'A H2c'B 2.19(10) . . ?
H4b'B H3b' 2.18(8) . . ?
H4b'B H2b'A 2.39(8) . . ?
H3b' H2b'B 1.98(8) . . ?
H2b'A H2b'B 1.74(9) . . ?
H2b'A H2c'B 1.85(10) . . ?
H2cA H2cB 1.78(8) . . ?
H2cA H3c 1.95(9) . . ?
H2cB H4cA 2.39(7) . . ?
H2cB H4cB 2.24(8) . . ?
H3c H4cA 2.16(7) . . ?
H4cA H4cB 1.42(8) . . ?
H4cA H4c'A 2.30(7) . . ?
H4cA H4c'B 2.31(7) . . ?
H4cB H3c' 2.29(8) . . ?
H4c'A H4c'B 1.54(7) . . ?
H4c'A H3c' 2.39(8) . . ?
H4c'A H2c'A 2.31(7) . . ?
H4c'B H3c' 2.07(7) . . ?
H3c' H2c'B 2.16(10) . . ?
H2c'A H2c'B 1.99(10) . . ?
H2c'A H101B 2.08(8) . . ?
H101A H101B 1.59(8) . . ?
H101A H102 2.32(12) . . ?
H01A H01B 1.39(13) . . ?
H01A H102 2.37(13) . . ?
H01B H102 2.33(14) . . ?
